data_7226121
loop_
_publ_author_name
'Winiarski, M.J.'
'Wiendlocha, B.'
'Golab, S.'
'Kushwaha, S.K.'
'Wisniewski, P.'
'Kaczorowski, D.'
'Thompson, J.D.'
'Cava, R.J.'
'Klimczuk, T.'

_publ_section_title
;
 Superconductivity in CaBi2
;
_journal_coden_ASTM PPCPFQ
_journal_name_full 'Physical Chemistry Chemical Physics'
_journal_page_first 21737
_journal_page_last 21745
_journal_paper_doi 10.1039/C6CP02856J
_journal_volume 18
_journal_year 2016
_chemical_formula_structural 'Ca Bi2'
_chemical_formula_sum 'Bi2 Ca'
_space_group_IT_number 63
_symmetry_cell_setting orthorhombic
_symmetry_Int_Tables_number 63
_symmetry_space_group_name_Hall '-C 2c 2'
_symmetry_space_group_name_H-M 'C m c m'
_cell_angle_alpha 90
_cell_angle_beta 90
_cell_angle_gamma 90
_cell_formula_units_Z 4
_cell_length_a 4.6970(5)
_cell_length_b 17.069(2)
_cell_length_c 4.6127(4)
_cell_volume 369.81(7)
_refine_ls_R_factor_all 0.1057
_cod_data_source_file CaBi2.cif
_cod_data_source_block CaBi2
_cod_depositor_comments 'F_real and F_imag given instead of Calculated intensity.'
_cod_original_cell_volume 369.8
_cod_database_code 7226121
_cod_database_fobs_code 7226121

loop_
_symmetry_equiv_pos_site_id
_symmetry_equiv_pos_as_xyz
1 '-x, y, -z+1/2'
2 '-x, -y, z+1/2'
3 '-x, y, z'
4 '-x, -y, -z'
5 'x, -y, z+1/2'
6 'x, y, -z+1/2'
7 'x, -y, -z'
8 'x, y, z'
9 '-x+1/2, y+1/2, -z+1/2'
10 '-x+1/2, -y+1/2, z+1/2'
11 '-x+1/2, y+1/2, z'
12 '-x+1/2, -y+1/2, -z'
13 'x+1/2, -y+1/2, z+1/2'
14 'x+1/2, y+1/2, -z+1/2'
15 'x+1/2, -y+1/2, -z'
16 'x+1/2, y+1/2, z'

loop_
_atom_site_label
_atom_site_type_symbol
_atom_site_symmetry_multiplicity
_atom_site_Wyckoff_symbol
_atom_site_fract_x
_atom_site_fract_y
_atom_site_fract_z
_atom_site_occupancy
_atom_site_attached_hydrogens
_atom_site_U_iso_or_equiv
Ca1 Ca0+ 4 c 0 0.0974(12) 0.25 1. 0 0
Bi1 Bi0+ 4 c 0 0.4342(2) 0.25 1. 0 0
Bi2 Bi0+ 4 c 0 0.7449(3) 0.25 1. 0 0

loop_
_atom_type_symbol
_atom_type_oxidation_number
Bi0+ 0
Ca0+ 0
